data_4023899
loop_
_publ_author_name
'Ryukichi Takagi'
'Yuta Inoue'
'Katsuo Ohkata'

_publ_contact_author_address
;
    ENTER ADDRESS
;
_publ_contact_author_email ' rtakagi@hiroshima-u.ac.jp '
_publ_contact_author_fax ' +81-82-424-0747 '
_publ_contact_author_name ' Ryukichi Takagi '
_publ_contact_author_phone ' +81-82-424-7434 '
_publ_section_title
;
 Construction of the Adamantane Core of Plukenetione-Type
 Polycyclic Polyprenylated Acylphloroglucinols
;
_journal_name_full 'Journal of Organic Chemistry'
_journal_page_first 9320
_journal_page_last 9325
_journal_paper_doi 10.1021/jo801595y
_journal_volume 73
_journal_year 2008
_chemical_formula_moiety 'C15 H22 O3 '
_chemical_formula_sum 'C15 H22 O3'
_chemical_formula_weight 250.34
_space_group_IT_number 2
_symmetry_cell_setting triclinic
_symmetry_Int_Tables_number 2
_symmetry_space_group_name_Hall '-P 1'
_symmetry_space_group_name_H-M 'P -1'
_audit_creation_date 'Wed May  2 17:24:20 2007'
_audit_creation_method 'by teXsan'
_cell_angle_alpha 111.615(3)
_cell_angle_beta 99.645(2)
_cell_angle_gamma 102.506(2)
_cell_formula_units_Z 4
_cell_length_a 8.3450(4)
_cell_length_b 13.1120(5)
_cell_length_c 14.2230(6)
_cell_measurement_temperature 571.2
_cell_volume 1359.1(1)
_computing_cell_refinement Scalepack
_computing_data_collection Denzo
_computing_data_reduction 'teXsan Ver. 1.11'
_computing_publication_material 'teXsan Ver. 1.11'
_computing_structure_refinement 'teXsan Ver. 1.10'
_computing_structure_solution SIR92
_diffrn_measured_fraction_theta_full 0.8524
_diffrn_measured_fraction_theta_max 0.8524
_diffrn_measurement_device_type MacScienceDIPS2030
_diffrn_radiation_type 'Mo K\a'
_diffrn_radiation_wavelength 0.7107
_diffrn_reflns_limit_h_max 10
_diffrn_reflns_limit_h_min 0
_diffrn_reflns_limit_k_max 16
_diffrn_reflns_limit_k_min -17
_diffrn_reflns_limit_l_max 17
_diffrn_reflns_limit_l_min -18
_diffrn_reflns_number 5569
_diffrn_reflns_theta_full 27.99
_diffrn_reflns_theta_max 27.99
_exptl_absorpt_coefficient_mu 0.083
_exptl_absorpt_correction_type none
_exptl_crystal_colour colorless
_exptl_crystal_density_diffrn 1.223
_exptl_crystal_density_method 'not measured'
_exptl_crystal_description plate
_exptl_crystal_size_max 0.700
_exptl_crystal_size_mid 0.600
_exptl_crystal_size_min 0.050
_refine_diff_density_max 1.51
_refine_diff_density_min -0.34
_refine_ls_extinction_method none
_refine_ls_goodness_of_fit_ref 1.885
_refine_ls_hydrogen_treatment noref
_refine_ls_number_parameters 325
_refine_ls_number_reflns 5275
_refine_ls_R_factor_gt 0.1173
_refine_ls_shift/su_max 0.0113
_refine_ls_structure_factor_coef Fsqd
_refine_ls_weighting_details 'w = 1/[\s^2^(Fo^2^) + (0.20000(Max(Fo^2^,0) + 2Fc^2^)/3)^2^]'
_refine_ls_weighting_scheme calc
_refine_ls_wR_factor_ref 0.4156
_reflns_number_gt 4287
_reflns_number_total 5569
_reflns_threshold_expression F^2^>2.0\s(F^2^)
_cod_data_source_file jo801595y_si_002.cif
_cod_data_source_block adamantanol
_cod_original_sg_symbol_H-M 'P -1         '
_cod_original_formula_sum 'C15 H22 O3 '
_cod_database_code 4023899

loop_
_symmetry_equiv_pos_as_xyz
x,y,z
-x,-y,-z

loop_
_atom_site_label
_atom_site_type_symbol
_atom_site_fract_x
_atom_site_fract_y
_atom_site_fract_z
_atom_site_U_iso_or_equiv
_atom_site_adp_type
_atom_site_occupancy
_atom_site_calc_flag
_atom_site_refinement_flags
_atom_site_disorder_assembly
_atom_site_disorder_group
O(1) O -0.0019(4) 0.2380(3) -0.9819(3) 0.075(1) Uani 1.00 d . . .
O(2) O 0.2826(4) 0.0054(2) -1.0374(2) 0.0669(9) Uani 1.00 d . . .
O(3) O 0.1986(3) 0.1500(2) -0.7054(2) 0.0468(7) Uani 1.00 d . . .
O(4) O 0.2160(4) -0.0137(2) -0.6206(2) 0.0602(8) Uani 1.00 d . . .
O(5) O -0.2683(4) -0.2481(3) -0.7613(2) 0.0715(10) Uani 1.00 d . . .
O(6) O 0.0162(4) -0.2061(3) -0.4318(2) 0.0632(9) Uani 1.00 d . . .
C(1) C 0.1515(4) 0.2483(3) -0.8168(3) 0.0381(8) Uani 1.00 d . . .
C(2) C 0.1226(4) 0.2274(3) -0.9326(3) 0.0472(9) Uani 1.00 d . . .
C(3) C 0.2636(5) 0.1968(3) -0.9799(2) 0.0455(8) Uani 1.00 d . . .
C(4) C 0.2930(5) 0.0942(3) -0.9643(2) 0.0443(8) Uani 1.00 d . . .
C(5) C 0.3352(4) 0.1113(3) -0.8500(2) 0.0361(7) Uani 1.00 d . . .
C(6) C 0.4930(4) 0.2187(3) -0.7899(3) 0.0424(8) Uani 1.00 d . . .
C(7) C 0.4645(4) 0.3237(3) -0.8031(2) 0.0405(8) Uani 1.00 d . . .
C(8) C 0.3161(5) 0.3528(3) -0.7588(3) 0.0417(8) Uani 1.00 d . . .
C(9) C 0.1797(4) 0.1373(3) -0.8109(2) 0.0377(8) Uani 1.00 d . . .
C(10) C 0.4285(5) 0.3019(3) -0.9206(3) 0.0459(9) Uani 1.00 d . . .
C(11) C -0.0031(5) 0.2708(4) -0.7795(4) 0.061(1) Uani 1.00 d . . .
C(12) C 0.3669(5) 0.0048(3) -0.8409(3) 0.055(1) Uani 1.00 d . . .
C(13) C 0.3590(7) 0.3988(4) -0.6389(3) 0.074(1) Uani 1.00 d . . .
C(14) C 0.4038(6) 0.4069(4) -0.9371(3) 0.062(1) Uani 1.00 d . . .
C(15) C 0.5752(6) 0.2732(4) -0.9668(4) 0.068(1) Uani 1.00 d . . .
C(16) C 0.1769(4) -0.1413(3) -0.5351(3) 0.0411(8) Uani 1.00 d . . .
C(17) C 0.1501(4) -0.1096(3) -0.6274(2) 0.0388(8) Uani 1.00 d . . .
C(18) C 0.0335(4) -0.2057(3) -0.7291(2) 0.0414(8) Uani 1.00 d . . .
C(19) C -0.1370(4) -0.2446(3) -0.7096(3) 0.0464(9) Uani 1.00 d . . .
C(20) C -0.1265(4) -0.2824(3) -0.6201(3) 0.0450(9) Uani 1.00 d . . .
C(21) C -0.0481(5) -0.3845(3) -0.6509(3) 0.0500(10) Uani 1.00 d . . .
C(22) C 0.1270(5) -0.3431(3) -0.6701(3) 0.0445(9) Uani 1.00 d . . .
C(23) C 0.2480(5) -0.2452(3) -0.5687(3) 0.0471(9) Uani 1.00 d . . .
C(24) C -0.0025(4) -0.1800(3) -0.5196(3) 0.0421(8) Uani 1.00 d . . .
C(25) C 0.1096(5) -0.3089(3) -0.7622(3) 0.0450(9) Uani 1.00 d . . .
C(26) C 0.2961(6) -0.0395(4) -0.4357(3) 0.062(1) Uani 1.00 d . . .
C(27) C -0.3023(6) -0.3150(5) -0.6031(4) 0.073(1) Uani 1.00 d . . .
C(28) C 0.313(1) -0.2836(10) -0.4903(7) 0.142(4) Uani 1.00 d . . .
C(29) C 0.2812(7) -0.2693(5) -0.7826(4) 0.071(1) Uani 1.00 d . . .
C(30) C -0.0085(7) -0.4050(4) -0.8650(3) 0.067(1) Uani 1.00 d . . .
H(3) H 0.2339 0.1799 -1.0526 0.0542 Uiso 1.00 calc . . .
H(6A) H 0.5175 0.2349 -0.7171 0.0506 Uiso 1.00 calc . . .
H(6B) H 0.5870 0.2029 -0.8153 0.0506 Uiso 1.00 calc . . .
H(7) H 0.5652 0.3871 -0.7644 0.0480 Uiso 1.00 calc . . .
H(8) H 0.2947 0.4130 -0.7758 0.0503 Uiso 1.00 calc . . .
H(9) H 0.0809 0.0744 -0.8547 0.0448 Uiso 1.00 calc . . .
H(11A) H 0.0169 0.2843 -0.7078 0.0738 Uiso 1.00 calc . . .
H(11B) H -0.0208 0.3373 -0.7871 0.0738 Uiso 1.00 calc . . .
H(11C) H -0.1008 0.2067 -0.8204 0.0738 Uiso 1.00 calc . . .
H(12A) H 0.2668 -0.0597 -0.8795 0.0647 Uiso 1.00 calc . . .
H(12B) H 0.4592 -0.0110 -0.8683 0.0647 Uiso 1.00 calc . . .
H(12C) H 0.3925 0.0168 -0.7691 0.0647 Uiso 1.00 calc . . .
H(13A) H 0.3824 0.3415 -0.6180 0.0883 Uiso 1.00 calc . . .
H(13B) H 0.4559 0.4654 -0.6081 0.0883 Uiso 1.00 calc . . .
H(13C) H 0.2645 0.4185 -0.6159 0.0883 Uiso 1.00 calc . . .
H(14A) H 0.5044 0.4695 -0.9019 0.0740 Uiso 1.00 calc . . .
H(14B) H 0.3757 0.3884 -1.0104 0.0740 Uiso 1.00 calc . . .
H(14C) H 0.3118 0.4267 -0.9103 0.0740 Uiso 1.00 calc . . .
H(15A) H 0.5947 0.2082 -0.9585 0.0823 Uiso 1.00 calc . . .
H(15B) H 0.5452 0.2568 -1.0397 0.0823 Uiso 1.00 calc . . .
H(15C) H 0.6756 0.3372 -0.9316 0.0823 Uiso 1.00 calc . . .
H(18) H 0.0202 -0.1787 -0.7827 0.0497 Uiso 1.00 calc . . .
H(21A) H -0.0328 -0.4082 -0.5957 0.0600 Uiso 1.00 calc . . .
H(21B) H -0.1220 -0.4467 -0.7133 0.0600 Uiso 1.00 calc . . .
H(22) H 0.1730 -0.4059 -0.6873 0.0528 Uiso 1.00 calc . . .
H(23) H 0.3453 -0.2183 -0.5899 0.0561 Uiso 1.00 calc . . .
H(24) H -0.0476 -0.1170 -0.5046 0.0502 Uiso 1.00 calc . . .
H(26A) H 0.3085 -0.0619 -0.3793 0.0749 Uiso 1.00 calc . . .
H(26B) H 0.4029 -0.0150 -0.4470 0.0749 Uiso 1.00 calc . . .
H(26C) H 0.2465 0.0221 -0.4189 0.0749 Uiso 1.00 calc . . .
H(27A) H -0.3784 -0.3767 -0.6669 0.0874 Uiso 1.00 calc . . .
H(27B) H -0.2961 -0.3392 -0.5484 0.0874 Uiso 1.00 calc . . .
H(27C) H -0.3452 -0.2509 -0.5870 0.0874 Uiso 1.00 calc . . .
H(28A) H 0.2254 -0.3097 -0.4654 0.1820 Uiso 1.00 calc . . .
H(28B) H 0.3621 -0.3416 -0.5227 0.1820 Uiso 1.00 calc . . .
H(28C) H 0.4009 -0.2188 -0.4353 0.1820 Uiso 1.00 calc . . .
H(29A) H 0.3268 -0.3317 -0.8047 0.0838 Uiso 1.00 calc . . .
H(29B) H 0.2664 -0.2414 -0.8352 0.0838 Uiso 1.00 calc . . .
H(29C) H 0.3583 -0.2089 -0.7193 0.0838 Uiso 1.00 calc . . .
H(30A) H -0.1164 -0.4322 -0.8546 0.0795 Uiso 1.00 calc . . .
H(30B) H -0.0220 -0.3766 -0.9172 0.0795 Uiso 1.00 calc . . .
H(30C) H 0.0397 -0.4665 -0.8866 0.0795 Uiso 1.00 calc . . .

loop_
_atom_site_aniso_label
_atom_site_aniso_U_11
_atom_site_aniso_U_22
_atom_site_aniso_U_33
_atom_site_aniso_U_12
_atom_site_aniso_U_13
_atom_site_aniso_U_23
O(1) 0.048(2) 0.113(3) 0.085(2) 0.025(2) 0.010(1) 0.069(2)
O(2) 0.098(2) 0.048(1) 0.041(1) 0.014(1) 0.025(1) 0.006(1)
O(3) 0.062(1) 0.052(1) 0.045(1) 0.026(1) 0.032(1) 0.028(1)
O(4) 0.081(2) 0.044(1) 0.064(2) 0.018(1) 0.031(1) 0.028(1)
O(5) 0.052(2) 0.105(2) 0.064(2) 0.031(2) 0.008(1) 0.041(2)
O(6) 0.086(2) 0.085(2) 0.047(1) 0.046(2) 0.044(1) 0.037(1)
C(1) 0.039(2) 0.045(2) 0.043(2) 0.019(1) 0.020(1) 0.023(1)
C(2) 0.040(2) 0.054(2) 0.049(2) 0.007(1) 0.009(1) 0.030(2)
C(3) 0.052(2) 0.048(2) 0.028(1) 0.005(1) 0.010(1) 0.014(1)
C(4) 0.049(2) 0.044(2) 0.031(1) 0.008(1) 0.018(1) 0.008(1)
C(5) 0.040(2) 0.037(1) 0.034(1) 0.017(1) 0.017(1) 0.013(1)
C(6) 0.035(2) 0.053(2) 0.041(2) 0.016(1) 0.012(1) 0.019(1)
C(7) 0.038(2) 0.039(1) 0.037(1) 0.002(1) 0.012(1) 0.013(1)
C(8) 0.055(2) 0.036(1) 0.040(2) 0.018(1) 0.021(1) 0.016(1)
C(9) 0.037(1) 0.041(2) 0.040(2) 0.011(1) 0.018(1) 0.020(1)
C(10) 0.048(2) 0.051(2) 0.041(2) 0.007(1) 0.023(1) 0.021(1)
C(11) 0.057(2) 0.080(3) 0.082(3) 0.043(2) 0.043(2) 0.049(2)
C(12) 0.068(2) 0.055(2) 0.061(2) 0.034(2) 0.033(2) 0.030(2)
C(13) 0.094(3) 0.057(2) 0.053(2) 0.009(2) 0.029(2) 0.007(2)
C(14) 0.074(3) 0.058(2) 0.064(2) 0.009(2) 0.029(2) 0.038(2)
C(15) 0.063(2) 0.081(3) 0.066(2) 0.016(2) 0.044(2) 0.029(2)
C(16) 0.043(2) 0.045(2) 0.039(2) 0.020(1) 0.018(1) 0.015(1)
C(17) 0.046(2) 0.040(1) 0.042(2) 0.019(1) 0.021(1) 0.022(1)
C(18) 0.052(2) 0.048(2) 0.036(1) 0.023(1) 0.020(1) 0.022(1)
C(19) 0.045(2) 0.051(2) 0.042(2) 0.022(1) 0.014(1) 0.012(1)
C(20) 0.045(2) 0.051(2) 0.047(2) 0.019(1) 0.024(1) 0.021(1)
C(21) 0.067(2) 0.037(2) 0.048(2) 0.015(2) 0.026(2) 0.016(1)
C(22) 0.060(2) 0.046(2) 0.044(2) 0.033(2) 0.027(2) 0.022(1)
C(23) 0.050(2) 0.060(2) 0.044(2) 0.032(2) 0.020(1) 0.025(2)
C(24) 0.052(2) 0.046(2) 0.039(2) 0.024(1) 0.026(1) 0.019(1)
C(25) 0.060(2) 0.050(2) 0.039(2) 0.029(2) 0.029(1) 0.019(1)
C(26) 0.066(3) 0.061(2) 0.046(2) 0.013(2) 0.009(2) 0.013(2)
C(27) 0.056(2) 0.091(3) 0.088(3) 0.021(2) 0.039(2) 0.047(3)
C(28) 0.176(9) 0.175(8) 0.119(6) 0.088(7) 0.050(6) 0.086(6)
C(29) 0.083(3) 0.092(3) 0.075(3) 0.051(3) 0.059(3) 0.044(3)
C(30) 0.099(3) 0.065(2) 0.035(2) 0.037(2) 0.022(2) 0.009(2)

loop_
_atom_type_symbol
_atom_type_description
_atom_type_scat_dispersion_real
_atom_type_scat_dispersion_imag
_atom_type_scat_source
C C 0.003 0.002
;International Tables for Crystallography
(1992, Vol. C, Tables 4.2.6.8 and 6.1.1.1)
;
H H 0.000 0.000
;International Tables for Crystallography
(1992, Vol. C, Table 6.1.1.2)
;
O O 0.011 0.006
;International Tables for Crystallography
(1992, Vol. C, Tables 4.2.6.8 and 6.1.1.1)
;

loop_
_geom_angle_atom_site_label_1
_geom_angle_atom_site_label_2
_geom_angle_atom_site_label_3
_geom_angle
_geom_angle_site_symmetry_1
_geom_angle_site_symmetry_2
_geom_angle_site_symmetry_3
_geom_angle_publ_flag
C(2) C(1) C(8) 104.2(2) . . . yes
C(2) C(1) C(9) 106.2(3) . . . yes
C(2) C(1) C(11) 110.2(3) . . . yes
C(8) C(1) C(9) 111.7(3) . . . yes
C(8) C(1) C(11) 113.3(3) . . . yes
C(9) C(1) C(11) 110.8(3) . . . yes
O(1) C(2) C(1) 122.9(3) . . . yes
O(1) C(2) C(3) 122.4(3) . . . yes
C(1) C(2) C(3) 114.7(3) . . . yes
C(2) C(3) C(4) 108.8(3) . . . yes
C(2) C(3) C(10) 107.9(3) . . . yes
C(4) C(3) C(10) 109.5(3) . . . yes
O(2) C(4) C(3) 122.3(3) . . . yes
O(2) C(4) C(5) 123.4(3) . . . yes
C(3) C(4) C(5) 114.3(2) . . . yes
C(4) C(5) C(6) 106.7(3) . . . yes
C(4) C(5) C(9) 105.5(2) . . . yes
C(4) C(5) C(12) 111.0(3) . . . yes
C(6) C(5) C(9) 109.2(2) . . . yes
C(6) C(5) C(12) 112.1(3) . . . yes
C(9) C(5) C(12) 112.0(3) . . . yes
C(5) C(6) C(7) 112.1(3) . . . yes
C(6) C(7) C(8) 109.6(2) . . . yes
C(6) C(7) C(10) 110.3(3) . . . yes
C(8) C(7) C(10) 111.0(3) . . . yes
C(1) C(8) C(7) 109.8(2) . . . yes
C(1) C(8) C(13) 113.6(3) . . . yes
C(7) C(8) C(13) 113.2(3) . . . yes
O(3) C(9) C(1) 108.4(2) . . . yes
O(3) C(9) C(5) 111.6(2) . . . yes
C(1) C(9) C(5) 111.9(2) . . . yes
C(3) C(10) C(7) 106.2(2) . . . yes
C(3) C(10) C(14) 110.7(3) . . . yes
C(3) C(10) C(15) 109.2(3) . . . yes
C(7) C(10) C(14) 112.0(3) . . . yes
C(7) C(10) C(15) 112.2(3) . . . yes
C(14) C(10) C(15) 106.6(3) . . . yes
C(17) C(16) C(23) 106.5(2) . . . yes
C(17) C(16) C(24) 106.2(3) . . . yes
C(17) C(16) C(26) 111.5(3) . . . yes
C(23) C(16) C(24) 109.4(3) . . . yes
C(23) C(16) C(26) 112.3(3) . . . yes
C(24) C(16) C(26) 110.7(3) . . . yes
O(4) C(17) C(16) 122.9(3) . . . yes
O(4) C(17) C(18) 122.2(3) . . . yes
C(16) C(17) C(18) 114.9(3) . . . yes
C(17) C(18) C(19) 107.5(2) . . . yes
C(17) C(18) C(25) 109.6(3) . . . yes
C(19) C(18) C(25) 109.3(3) . . . yes
O(5) C(19) C(18) 123.0(3) . . . yes
O(5) C(19) C(20) 123.2(3) . . . yes
C(18) C(19) C(20) 113.8(3) . . . yes
C(19) C(20) C(21) 106.4(3) . . . yes
C(19) C(20) C(24) 107.7(3) . . . yes
C(19) C(20) C(27) 110.1(3) . . . yes
C(21) C(20) C(24) 109.1(3) . . . yes
C(21) C(20) C(27) 113.3(3) . . . yes
C(24) C(20) C(27) 110.1(3) . . . yes
C(20) C(21) C(22) 108.9(3) . . . yes
C(21) C(22) C(23) 109.4(3) . . . yes
C(21) C(22) C(25) 111.9(3) . . . yes
C(23) C(22) C(25) 112.2(3) . . . yes
C(16) C(23) C(22) 110.2(3) . . . yes
C(16) C(23) C(28) 119.2(5) . . . yes
C(22) C(23) C(28) 113.5(5) . . . yes
O(6) C(24) C(16) 108.4(3) . . . yes
O(6) C(24) C(20) 112.3(3) . . . yes
C(16) C(24) C(20) 111.6(2) . . . yes
C(18) C(25) C(22) 105.3(2) . . . yes
C(18) C(25) C(29) 109.0(3) . . . yes
C(18) C(25) C(30) 109.2(3) . . . yes
C(22) C(25) C(29) 112.3(3) . . . yes
C(22) C(25) C(30) 113.6(3) . . . yes
C(29) C(25) C(30) 107.4(3) . . . yes

loop_
_geom_bond_atom_site_label_1
_geom_bond_atom_site_label_2
_geom_bond_distance
_geom_bond_site_symmetry_1
_geom_bond_site_symmetry_2
_geom_bond_publ_flag
O(1) C(2) 1.216(4) . . yes
O(2) C(4) 1.216(4) . . yes
O(3) C(9) 1.424(4) . . yes
O(4) C(17) 1.219(4) . . yes
O(5) C(19) 1.195(4) . . yes
O(6) C(24) 1.406(4) . . yes
C(1) C(2) 1.535(5) . . yes
C(1) C(8) 1.555(5) . . yes
C(1) C(9) 1.553(4) . . yes
C(1) C(11) 1.520(4) . . yes
C(2) C(3) 1.506(5) . . yes
C(3) C(4) 1.504(5) . . yes
C(3) C(10) 1.561(5) . . yes
C(4) C(5) 1.523(4) . . yes
C(5) C(6) 1.543(4) . . yes
C(5) C(9) 1.551(4) . . yes
C(5) C(12) 1.523(5) . . yes
C(6) C(7) 1.519(5) . . yes
C(7) C(8) 1.538(4) . . yes
C(7) C(10) 1.551(4) . . yes
C(8) C(13) 1.531(5) . . yes
C(10) C(14) 1.529(6) . . yes
C(10) C(15) 1.536(5) . . yes
C(16) C(17) 1.513(4) . . yes
C(16) C(23) 1.549(4) . . yes
C(16) C(24) 1.553(4) . . yes
C(16) C(26) 1.528(5) . . yes
C(17) C(18) 1.511(4) . . yes
C(18) C(19) 1.511(5) . . yes
C(18) C(25) 1.568(4) . . yes
C(19) C(20) 1.523(5) . . yes
C(20) C(21) 1.567(5) . . yes
C(20) C(24) 1.551(5) . . yes
C(20) C(27) 1.522(5) . . yes
C(21) C(22) 1.550(5) . . yes
C(22) C(23) 1.528(5) . . yes
C(22) C(25) 1.529(5) . . yes
C(23) C(28) 1.454(9) . . yes
C(25) C(29) 1.527(5) . . yes
C(25) C(30) 1.522(6) . . yes

loop_
_geom_contact_atom_site_label_1
_geom_contact_atom_site_label_2
_geom_contact_distance
_geom_contact_site_symmetry_1
_geom_contact_site_symmetry_2
_geom_contact_publ_flag
O(2) C(11) 3.563(6) . 2_553 ?
O(3) O(4) 2.841(4) . . ?
O(3) O(6) 2.872(3) . 2_554 ?
O(6) C(11) 3.422(5) . 2_554 ?

loop_
_geom_torsion_atom_site_label_1
_geom_torsion_atom_site_label_2
_geom_torsion_atom_site_label_3
_geom_torsion_atom_site_label_4
_geom_torsion
_geom_torsion_site_symmetry_1
_geom_torsion_site_symmetry_2
_geom_torsion_site_symmetry_3
_geom_torsion_site_symmetry_4
_geom_torsion_publ_flag
O(1) C(2) C(1) C(8) -116.2(4) . . . . yes
O(1) C(2) C(1) C(9) 125.8(4) . . . . yes
O(1) C(2) C(1) C(11) 5.7(5) . . . . yes
O(1) C(2) C(3) C(4) -127.1(4) . . . . yes
O(1) C(2) C(3) C(10) 114.3(4) . . . . yes
O(2) C(4) C(3) C(2) 122.7(4) . . . . yes
O(2) C(4) C(3) C(10) -119.6(4) . . . . yes
O(2) C(4) C(5) C(6) 124.0(4) . . . . yes
O(2) C(4) C(5) C(9) -119.9(4) . . . . yes
O(2) C(4) C(5) C(12) 1.7(5) . . . . yes
O(3) C(9) C(1) C(2) -177.1(2) . . . . yes
O(3) C(9) C(1) C(8) 70.0(3) . . . . yes
O(3) C(9) C(1) C(11) -57.4(4) . . . . yes
O(3) C(9) C(5) C(4) 177.2(2) . . . . yes
O(3) C(9) C(5) C(6) -68.4(3) . . . . yes
O(3) C(9) C(5) C(12) 56.4(3) . . . . yes
O(4) C(17) C(16) C(23) -123.4(4) . . . . yes
O(4) C(17) C(16) C(24) 120.1(3) . . . . yes
O(4) C(17) C(16) C(26) -0.6(5) . . . . yes
O(4) C(17) C(18) C(19) -121.0(3) . . . . yes
O(4) C(17) C(18) C(25) 120.3(3) . . . . yes
O(5) C(19) C(18) C(17) 125.2(4) . . . . yes
O(5) C(19) C(18) C(25) -115.9(4) . . . . yes
O(5) C(19) C(20) C(21) 118.9(4) . . . . yes
O(5) C(19) C(20) C(24) -124.2(4) . . . . yes
O(5) C(19) C(20) C(27) -4.2(5) . . . . yes
O(6) C(24) C(16) C(17) -177.6(2) . . . . yes
O(6) C(24) C(16) C(23) 67.8(3) . . . . yes
O(6) C(24) C(16) C(26) -56.5(4) . . . . yes
O(6) C(24) C(20) C(19) 180.0(3) . . . . yes
O(6) C(24) C(20) C(21) -64.9(3) . . . . yes
O(6) C(24) C(20) C(27) 59.9(4) . . . . yes
C(1) C(2) C(3) C(4) 54.9(4) . . . . yes
C(1) C(2) C(3) C(10) -63.7(4) . . . . yes
C(1) C(8) C(7) C(6) -58.7(3) . . . . yes
C(1) C(8) C(7) C(10) 63.5(3) . . . . yes
C(1) C(9) C(5) C(4) -61.1(3) . . . . yes
C(1) C(9) C(5) C(6) 53.3(3) . . . . yes
C(1) C(9) C(5) C(12) 178.1(3) . . . . yes
C(2) C(1) C(8) C(7) -58.8(3) . . . . yes
C(2) C(1) C(8) C(13) 173.2(3) . . . . yes
C(2) C(1) C(9) C(5) 59.5(3) . . . . yes
C(2) C(3) C(4) C(5) -56.9(4) . . . . yes
C(2) C(3) C(10) C(7) 58.7(3) . . . . yes
C(2) C(3) C(10) C(14) -63.1(3) . . . . yes
C(2) C(3) C(10) C(15) 179.9(3) . . . . yes
C(3) C(2) C(1) C(8) 61.8(3) . . . . yes
C(3) C(2) C(1) C(9) -56.3(3) . . . . yes
C(3) C(2) C(1) C(11) -176.3(3) . . . . yes
C(3) C(4) C(5) C(6) -56.4(3) . . . . yes
C(3) C(4) C(5) C(9) 59.7(3) . . . . yes
C(3) C(4) C(5) C(12) -178.7(3) . . . . yes
C(3) C(10) C(7) C(6) 60.6(3) . . . . yes
C(3) C(10) C(7) C(8) -61.1(3) . . . . yes
C(4) C(3) C(10) C(7) -59.5(3) . . . . yes
C(4) C(3) C(10) C(14) 178.7(3) . . . . yes
C(4) C(3) C(10) C(15) 61.7(4) . . . . yes
C(4) C(5) C(6) C(7) 55.7(3) . . . . yes
C(5) C(4) C(3) C(10) 60.7(4) . . . . yes
C(5) C(6) C(7) C(8) 61.3(3) . . . . yes
C(5) C(6) C(7) C(10) -61.3(3) . . . . yes
C(5) C(9) C(1) C(8) -53.5(3) . . . . yes
C(5) C(9) C(1) C(11) 179.1(3) . . . . yes
C(6) C(7) C(8) C(13) 69.5(4) . . . . yes
C(6) C(7) C(10) C(14) -178.4(3) . . . . yes
C(6) C(7) C(10) C(15) -58.6(4) . . . . yes
C(7) C(6) C(5) C(9) -58.0(3) . . . . yes
C(7) C(6) C(5) C(12) 177.3(3) . . . . yes
C(7) C(8) C(1) C(9) 55.4(3) . . . . yes
C(7) C(8) C(1) C(11) -178.6(3) . . . . yes
C(8) C(7) C(10) C(14) 59.8(4) . . . . yes
C(8) C(7) C(10) C(15) 179.7(3) . . . . yes
C(9) C(1) C(8) C(13) -72.6(4) . . . . yes
C(10) C(7) C(8) C(13) -168.3(3) . . . . yes
C(11) C(1) C(8) C(13) 53.4(4) . . . . yes
C(16) C(17) C(18) C(19) 58.4(3) . . . . yes
C(16) C(17) C(18) C(25) -60.3(3) . . . . yes
C(16) C(23) C(22) C(21) -62.0(4) . . . . yes
C(16) C(23) C(22) C(25) 62.8(4) . . . . yes
C(16) C(24) C(20) C(19) -58.0(3) . . . . yes
C(16) C(24) C(20) C(21) 57.1(3) . . . . yes
C(16) C(24) C(20) C(27) -178.0(3) . . . . yes
C(17) C(16) C(23) C(22) -55.9(3) . . . . yes
C(17) C(16) C(23) C(28) 170.1(6) . . . . yes
C(17) C(16) C(24) C(20) 58.1(3) . . . . yes
C(17) C(18) C(19) C(20) -56.6(3) . . . . yes
C(17) C(18) C(25) C(22) 58.0(3) . . . . yes
C(17) C(18) C(25) C(29) -62.8(4) . . . . yes
C(17) C(18) C(25) C(30) -179.8(3) . . . . yes
C(18) C(17) C(16) C(23) 57.2(3) . . . . yes
C(18) C(17) C(16) C(24) -59.3(3) . . . . yes
C(18) C(17) C(16) C(26) -180.0(3) . . . . yes
C(18) C(19) C(20) C(21) -59.4(4) . . . . yes
C(18) C(19) C(20) C(24) 57.5(3) . . . . yes
C(18) C(19) C(20) C(27) 177.6(3) . . . . yes
C(18) C(25) C(22) C(21) 62.1(3) . . . . yes
C(18) C(25) C(22) C(23) -61.3(3) . . . . yes
C(19) C(18) C(25) C(22) -59.6(3) . . . . yes
C(19) C(18) C(25) C(29) 179.6(3) . . . . yes
C(19) C(18) C(25) C(30) 62.6(4) . . . . yes
C(19) C(20) C(21) C(22) 56.9(4) . . . . yes
C(20) C(19) C(18) C(25) 62.3(3) . . . . yes
C(20) C(21) C(22) C(23) 62.0(4) . . . . yes
C(20) C(21) C(22) C(25) -62.9(3) . . . . yes
C(20) C(24) C(16) C(23) -56.4(4) . . . . yes
C(20) C(24) C(16) C(26) 179.3(3) . . . . yes
C(21) C(22) C(23) C(28) 74.7(6) . . . . yes
C(21) C(22) C(25) C(29) -179.4(3) . . . . yes
C(21) C(22) C(25) C(30) -57.3(4) . . . . yes
C(22) C(21) C(20) C(24) -59.0(3) . . . . yes
C(22) C(21) C(20) C(27) 178.0(3) . . . . yes
C(22) C(23) C(16) C(24) 58.4(4) . . . . yes
C(22) C(23) C(16) C(26) -178.3(3) . . . . yes
C(23) C(22) C(25) C(29) 57.2(4) . . . . yes
C(23) C(22) C(25) C(30) 179.3(3) . . . . yes
C(24) C(16) C(23) C(28) -75.5(6) . . . . yes
C(25) C(22) C(23) C(28) -160.5(5) . . . . yes
C(26) C(16) C(23) C(28) 47.8(7) . . . . yes
C(26) C(16) C(23) C(28) 47.8(7) . . . . yes
